data_2107222
loop_
_publ_author_name
'Carre, D.'
'Laruelle, P.'

_publ_section_title
;
 Structure cristalline du sulfure d'erbium et de lanthane, Er9 La10 S27
;
_journal_name_full 'Acta Crystallographica B (24,1968-38,1982)'
_journal_page_first 70
_journal_page_last 73
_journal_volume 29
_journal_year 1973
_chemical_formula_sum 'Er9 La10 S27'
_space_group_IT_number 12
_symmetry_space_group_name_Hall '-C 2y'
_symmetry_space_group_name_H-M 'C 1 2/m 1'
_cell_angle_alpha 90
_cell_angle_beta 134.4
_cell_angle_gamma 90
_cell_formula_units_Z 2
_cell_length_a 29.71
_cell_length_b 3.941
_cell_length_c 25.92
_cell_volume 2168.352
_citation_journal_id_ASTM ACBCAR
_cod_data_source_file Carre_ACBCAR_1973_292.cif
_cod_data_source_block Er9La10S27
_cod_database_code 2107222

loop_
_symmetry_equiv_pos_as_xyz
x,y,z
-x,y,-z
-x,-y,-z
x,-y,z
x+1/2,y+1/2,z
-x+1/2,y+1/2,-z
-x+1/2,-y+1/2,-z
x+1/2,-y+1/2,z

loop_
_atom_site_label
_atom_site_type_symbol
_atom_site_fract_x
_atom_site_fract_y
_atom_site_fract_z
_atom_site_occupancy
_atom_site_U_iso_or_equiv
S11 S 0.1161 0 0.8316 1 0.0
S4 S 0.1551 0 0.6141 1 0.0
La5 La 0.7247 0 0.6087 1 0.0
Er1 Er 0 0 0 1 0.0
S13 S 0.7909 0 0.7649 1 0.0
Er2 Er 0.1042 0 0.9241 1 0.0
S12 S 0.2192 0 0.8136 1 0.0
S10 S 0.5193 0 0.8415 1 0.0
S5 S 0.2133 0 0.5148 1 0.0
S3 S 0.3291 0 0.6854 1 0.0
Er5 Er 0.9545 0 0.528 1 0.0
S9 S 0.8802 0 0.8969 1 0.0
La1 La 0.7164 0 0.8965 1 0.0
Er4 Er 0.338 0 0.5858 1 0.0
S7 S 0.6933 0 0.9921 1 0.0
S2 S 0.06 0 0.6673 1 0.0
S1 S 0 0.5 0.5 1 0.0
S14 S 0.9276 0 0.6811 1 0.0
S8 S 0.8866 0 0.9629 1 0.0
La2 La 0.9185 0 0.7906 1 0.0
S6 S 0.4126 0 0.553 1 0.0
La3 La 0.5216 0 0.7206 1 0.0
Er3 Er 0.3329 0 0.8593 1 0.0
La4 La 0.6496 0 0.6929 1 0.0
